data_7015022
loop_
_publ_author_name
'Hancock, Stuart L.'
'Mahon, Mary F.'
'Jones, Matthew D.'

_publ_section_title
;
 Crystallographic characterisation of Ti(iv) piperazine complexes and
 their exploitation for the ring opening polymerisation of rac-lactide.
;
_journal_issue 9
_journal_name_full 'Dalton transactions (Cambridge, England : 2003)'
_journal_page_first 2033
_journal_page_last 2037
_journal_paper_doi 10.1039/c0dt01542c
_journal_volume 40
_journal_year 2011
_chemical_formula_sum 'C52 H94 N2 O8 Ti2'
_chemical_formula_weight 971.09
_chemical_name_systematic
;
?
;
_space_group_IT_number 14
_symmetry_cell_setting monoclinic
_symmetry_space_group_name_Hall '-P 2yn'
_symmetry_space_group_name_H-M 'P 1 21/n 1'
_atom_sites_solution_hydrogens geom
_atom_sites_solution_primary direct
_atom_sites_solution_secondary difmap
_audit_creation_method SHELXL-97
_cell_angle_alpha 90.00
_cell_angle_beta 104.050(2)
_cell_angle_gamma 90.00
_cell_formula_units_Z 2
_cell_length_a 10.8260(6)
_cell_length_b 18.8930(9)
_cell_length_c 14.5330(10)
_cell_measurement_reflns_used 25539
_cell_measurement_temperature 150(2)
_cell_measurement_theta_max 25.03
_cell_measurement_theta_min 3.51
_cell_volume 2883.6(3)
_computing_cell_refinement 'HKL Scalepack (Otwinski & Minor, 1997)'
_computing_data_collection 'Collect (Nonius BV, 1997-2000)'
_computing_data_reduction 'HKL Denzo & Scalepack (Otwinski & Minor 1997)'
_computing_molecular_graphics 'Ortep-3 for Windows (Farrugia, 1997)'
_computing_publication_material 'WinGX publication routines (Farrugia, 1999)'
_computing_structure_refinement 'SHELXL-97 (Sheldrick, 1997)'
_computing_structure_solution
;
SIR97- Altomare A., Burla M.C., Camalli M., Cascarano G.L., Giacovazzo C. ,
Guagliardi A., Moliterni A.G.G., Polidori G.,Spagna R.
(1999) J. Appl. Cryst. 32, 115-119.
;
_diffrn_ambient_temperature 150(2)
_diffrn_measured_fraction_theta_full 0.997
_diffrn_measured_fraction_theta_max 0.997
_diffrn_measurement_device_type 'nonius kappa ccd'
_diffrn_measurement_method ccd
_diffrn_radiation_monochromator graphite
_diffrn_radiation_source 'fine-focus sealed tube'
_diffrn_radiation_type MoK\a
_diffrn_radiation_wavelength 0.71073
_diffrn_reflns_av_R_equivalents 0.1040
_diffrn_reflns_av_sigmaI/netI 0.0505
_diffrn_reflns_limit_h_max 12
_diffrn_reflns_limit_h_min -12
_diffrn_reflns_limit_k_max 21
_diffrn_reflns_limit_k_min -21
_diffrn_reflns_limit_l_max 16
_diffrn_reflns_limit_l_min -16
_diffrn_reflns_number 42193
_diffrn_reflns_theta_full 24.00
_diffrn_reflns_theta_max 24.00
_diffrn_reflns_theta_min 3.54
_exptl_absorpt_coefficient_mu 0.324
_exptl_absorpt_correction_type none
_exptl_crystal_colour yellow
_exptl_crystal_density_diffrn 1.118
_exptl_crystal_density_method 'not measured'
_exptl_crystal_description plate
_exptl_crystal_F_000 1056
_exptl_crystal_size_max 0.10
_exptl_crystal_size_mid 0.05
_exptl_crystal_size_min 0.05
_refine_diff_density_max 0.233
_refine_diff_density_min -0.354
_refine_diff_density_rms 0.067
_refine_ls_extinction_method none
_refine_ls_goodness_of_fit_ref 1.064
_refine_ls_hydrogen_treatment constr
_refine_ls_matrix_type full
_refine_ls_number_parameters 301
_refine_ls_number_reflns 4506
_refine_ls_number_restraints 0
_refine_ls_restrained_S_all 1.064
_refine_ls_R_factor_all 0.0682
_refine_ls_R_factor_gt 0.0434
_refine_ls_shift/su_max 0.000
_refine_ls_shift/su_mean 0.000
_refine_ls_structure_factor_coef Fsqd
_refine_ls_weighting_details 'calc w=1/[\s^2^(Fo^2^)+(0.0266P)^2^+2.2256P] where P=(Fo^2^+2Fc^2^)/3'
_refine_ls_weighting_scheme calc
_refine_ls_wR_factor_gt 0.0873
_refine_ls_wR_factor_ref 0.0985
_reflns_number_gt 3430
_reflns_number_total 4506
_reflns_threshold_expression >2sigma(I)
_cod_data_source_file C0DT01542C.TXT
_cod_data_source_block Ti2(3)(OiPr)6
_cod_depositor_comments
;
The following automatic conversions were performed:
'_symmetry_cell_setting' value 'Monoclinic' changed to 'monoclinic'
according to '/home/saulius/struct/CIF-dictionaries/cif_core.dic'
dictionary named 'cif_core.dic' version 2.4.1 from 2010-06-29.

Automatic conversion script
Id: cif_fix_enum 1555 2011-01-17 13:19:09Z saulius 
;
_cod_original_sg_symbol_H-M P21/n
_cod_database_code 7015022

loop_
_symmetry_equiv_pos_as_xyz
'x, y, z'
'-x+1/2, y+1/2, -z+1/2'
'-x, -y, -z'
'x-1/2, -y-1/2, z-1/2'

loop_
_atom_site_label
_atom_site_type_symbol
_atom_site_fract_x
_atom_site_fract_y
_atom_site_fract_z
_atom_site_U_iso_or_equiv
_atom_site_adp_type
_atom_site_occupancy
_atom_site_symmetry_multiplicity
_atom_site_calc_flag
_atom_site_refinement_flags
_atom_site_disorder_assembly
_atom_site_disorder_group
Ti1 Ti 0.19932(4) 0.15791(2) 1.08768(3) 0.02695(14) Uani 1 1 d . . .
O1 O 0.30224(17) 0.22310(9) 1.15337(13) 0.0372(5) Uani 1 1 d . . .
N1 N 0.07170(18) 0.06831(10) 0.99994(14) 0.0235(5) Uani 1 1 d . . .
C1 C 0.3892(3) 0.27525(15) 1.2008(2) 0.0505(8) Uani 1 1 d . . .
H1 H 0.3631 0.2881 1.2601 0.061 Uiso 1 1 calc R . .
O2 O 0.05082(16) 0.20684(8) 1.06163(12) 0.0331(4) Uani 1 1 d . . .
C2 C 0.5199(3) 0.24536(18) 1.2301(3) 0.0603(10) Uani 1 1 d . . .
H2A H 0.5188 0.2025 1.2679 0.090 Uiso 1 1 calc R . .
H2B H 0.5772 0.2804 1.2681 0.090 Uiso 1 1 calc R . .
H2C H 0.5500 0.2335 1.1736 0.090 Uiso 1 1 calc R . .
O3 O 0.21173(16) 0.09205(9) 1.18198(12) 0.0320(4) Uani 1 1 d . . .
C3 C 0.3782(3) 0.34028(16) 1.1420(3) 0.0705(11) Uani 1 1 d . . .
H3A H 0.4002 0.3293 1.0821 0.106 Uiso 1 1 calc R . .
H3B H 0.4365 0.3764 1.1763 0.106 Uiso 1 1 calc R . .
H3C H 0.2906 0.3580 1.1290 0.106 Uiso 1 1 calc R . .
O4 O 0.28212(15) 0.14853(9) 0.98912(12) 0.0311(4) Uani 1 1 d . . .
C4 C -0.0043(4) 0.32263(18) 1.0035(3) 0.0800(12) Uani 1 1 d . . .
H4A H 0.0770 0.3250 0.9853 0.120 Uiso 1 1 calc R . .
H4B H -0.0279 0.3700 1.0206 0.120 Uiso 1 1 calc R . .
H4C H -0.0704 0.3046 0.9500 0.120 Uiso 1 1 calc R . .
C5 C 0.0085(3) 0.27370(13) 1.0872(2) 0.0385(7) Uani 1 1 d . . .
H5 H 0.0748 0.2932 1.1415 0.046 Uiso 1 1 calc R . .
C6 C -0.1127(3) 0.26436(18) 1.1183(3) 0.0602(9) Uani 1 1 d . . .
H6A H -0.1800 0.2479 1.0646 0.090 Uiso 1 1 calc R . .
H6B H -0.1378 0.3097 1.1410 0.090 Uiso 1 1 calc R . .
H6C H -0.0997 0.2294 1.1696 0.090 Uiso 1 1 calc R . .
C7 C 0.1702(3) 0.14212(17) 1.3233(2) 0.0518(8) Uani 1 1 d . . .
H7A H 0.1734 0.1905 1.2996 0.078 Uiso 1 1 calc R . .
H7B H 0.1987 0.1421 1.3926 0.078 Uiso 1 1 calc R . .
H7C H 0.0826 0.1244 1.3042 0.078 Uiso 1 1 calc R . .
C8 C 0.2561(3) 0.09506(13) 1.28241(18) 0.0321(6) Uani 1 1 d . . .
H8 H 0.3439 0.1155 1.2986 0.038 Uiso 1 1 calc R . .
C9 C 0.2618(3) 0.02076(15) 1.3206(2) 0.0440(7) Uani 1 1 d . . .
H9A H 0.1753 0.0018 1.3104 0.066 Uiso 1 1 calc R . .
H9B H 0.3024 0.0211 1.3887 0.066 Uiso 1 1 calc R . .
H9C H 0.3114 -0.0090 1.2876 0.066 Uiso 1 1 calc R . .
C10 C 0.2792(2) 0.11236(12) 0.90792(18) 0.0271(6) Uani 1 1 d . . .
C11 C 0.3890(2) 0.10594(12) 0.87296(18) 0.0276(6) Uani 1 1 d . . .
C12 C 0.3782(2) 0.06493(13) 0.79126(18) 0.0307(6) Uani 1 1 d . . .
H12 H 0.4515 0.0599 0.7668 0.037 Uiso 1 1 calc R . .
C13 C 0.2671(2) 0.03113(13) 0.74363(18) 0.0309(6) Uani 1 1 d . . .
C14 C 0.1602(2) 0.04069(13) 0.77972(18) 0.0278(6) Uani 1 1 d . . .
H14 H 0.0822 0.0190 0.7483 0.033 Uiso 1 1 calc R . .
C15 C 0.1645(2) 0.08107(12) 0.86024(17) 0.0258(6) Uani 1 1 d . . .
C16 C 0.5146(2) 0.14207(14) 0.92324(19) 0.0335(6) Uani 1 1 d . . .
C17 C 0.4933(3) 0.22216(14) 0.9310(2) 0.0423(7) Uani 1 1 d . . .
H17A H 0.4633 0.2423 0.8673 0.063 Uiso 1 1 calc R . .
H17B H 0.5736 0.2448 0.9631 0.063 Uiso 1 1 calc R . .
H17C H 0.4295 0.2304 0.9674 0.063 Uiso 1 1 calc R . .
C18 C 0.5643(3) 0.10965(15) 1.02243(19) 0.0403(7) Uani 1 1 d . . .
H18A H 0.5016 0.1171 1.0600 0.060 Uiso 1 1 calc R . .
H18B H 0.6448 0.1324 1.0540 0.060 Uiso 1 1 calc R . .
H18C H 0.5784 0.0588 1.0164 0.060 Uiso 1 1 calc R . .
C19 C 0.6187(2) 0.13217(16) 0.8686(2) 0.0413(7) Uani 1 1 d . . .
H19A H 0.6369 0.0816 0.8644 0.062 Uiso 1 1 calc R . .
H19B H 0.6962 0.1569 0.9019 0.062 Uiso 1 1 calc R . .
H19C H 0.5891 0.1517 0.8045 0.062 Uiso 1 1 calc R . .
C20 C 0.2588(3) -0.01534(15) 0.6559(2) 0.0410(7) Uani 1 1 d . . .
C21 C 0.1611(4) 0.0163(3) 0.5725(2) 0.0870(15) Uani 1 1 d . . .
H21A H 0.0780 0.0187 0.5880 0.130 Uiso 1 1 calc R . .
H21B H 0.1545 -0.0135 0.5163 0.130 Uiso 1 1 calc R . .
H21C H 0.1879 0.0641 0.5596 0.130 Uiso 1 1 calc R . .
C22 C 0.3846(3) -0.02045(19) 0.6274(2) 0.0573(9) Uani 1 1 d . . .
H22A H 0.4118 0.0270 0.6133 0.086 Uiso 1 1 calc R . .
H22B H 0.3739 -0.0504 0.5709 0.086 Uiso 1 1 calc R . .
H22C H 0.4492 -0.0412 0.6795 0.086 Uiso 1 1 calc R . .
C23 C 0.2197(4) -0.09034(19) 0.6768(3) 0.0840(14) Uani 1 1 d . . .
H23A H 0.2837 -0.1100 0.7303 0.126 Uiso 1 1 calc R . .
H23B H 0.2136 -0.1202 0.6208 0.126 Uiso 1 1 calc R . .
H23C H 0.1369 -0.0888 0.6929 0.126 Uiso 1 1 calc R . .
C24 C 0.0481(2) 0.09001(12) 0.89798(17) 0.0254(5) Uani 1 1 d . . .
H24A H 0.0211 0.1402 0.8917 0.031 Uiso 1 1 calc R . .
H24B H -0.0220 0.0611 0.8596 0.031 Uiso 1 1 calc R . .
C25 C 0.1349(2) -0.00264(12) 1.01715(17) 0.0242(5) Uani 1 1 d . . .
H25A H 0.1616 -0.0110 1.0864 0.029 Uiso 1 1 calc R . .
H25B H 0.2126 -0.0020 0.9926 0.029 Uiso 1 1 calc R . .
C26 C 0.0508(2) -0.06347(12) 0.97118(17) 0.0238(5) Uani 1 1 d . . .
H26A H 0.0323 -0.0580 0.9014 0.029 Uiso 1 1 calc R . .
H26B H 0.0981 -0.1084 0.9878 0.029 Uiso 1 1 calc R . .

loop_
_atom_site_aniso_label
_atom_site_aniso_U_11
_atom_site_aniso_U_22
_atom_site_aniso_U_33
_atom_site_aniso_U_23
_atom_site_aniso_U_13
_atom_site_aniso_U_12
Ti1 0.0282(3) 0.0241(2) 0.0278(3) -0.0028(2) 0.00517(19) -0.0022(2)
O1 0.0386(11) 0.0316(10) 0.0395(11) -0.0093(8) 0.0059(9) -0.0102(8)
N1 0.0228(11) 0.0226(10) 0.0250(11) 0.0010(8) 0.0058(9) 0.0018(8)
C1 0.0444(19) 0.0423(18) 0.060(2) -0.0151(15) 0.0030(16) -0.0125(14)
O2 0.0358(10) 0.0240(9) 0.0378(11) -0.0051(8) 0.0057(8) 0.0037(8)
C2 0.044(2) 0.056(2) 0.073(2) -0.0193(18) -0.0007(17) -0.0079(15)
O3 0.0373(11) 0.0302(10) 0.0259(10) -0.0024(8) 0.0027(8) -0.0020(8)
C3 0.069(2) 0.0340(18) 0.098(3) -0.0061(19) 0.002(2) -0.0148(17)
O4 0.0289(9) 0.0341(10) 0.0315(10) -0.0059(8) 0.0097(8) -0.0064(8)
C4 0.113(3) 0.041(2) 0.090(3) 0.0214(19) 0.032(3) 0.026(2)
C5 0.0411(17) 0.0256(14) 0.0468(18) -0.0086(12) 0.0071(14) 0.0054(12)
C6 0.049(2) 0.060(2) 0.076(3) -0.0205(18) 0.0232(18) 0.0060(16)
C7 0.056(2) 0.061(2) 0.0404(19) -0.0078(15) 0.0160(16) 0.0065(16)
C8 0.0319(15) 0.0373(15) 0.0250(14) -0.0031(12) 0.0032(12) -0.0021(12)
C9 0.0512(19) 0.0480(18) 0.0309(16) 0.0071(13) 0.0062(14) -0.0013(14)
C10 0.0304(15) 0.0243(13) 0.0262(14) 0.0038(11) 0.0061(12) -0.0002(10)
C11 0.0270(14) 0.0262(13) 0.0296(15) 0.0050(11) 0.0065(11) 0.0012(10)
C12 0.0277(14) 0.0344(14) 0.0321(15) 0.0060(12) 0.0110(12) 0.0050(11)
C13 0.0323(15) 0.0328(14) 0.0278(15) 0.0025(11) 0.0079(12) 0.0004(11)
C14 0.0253(14) 0.0300(14) 0.0267(14) 0.0033(11) 0.0039(11) 0.0007(10)
C15 0.0257(14) 0.0248(13) 0.0266(14) 0.0035(11) 0.0063(11) 0.0010(10)
C16 0.0265(14) 0.0398(16) 0.0340(16) 0.0011(12) 0.0067(12) -0.0048(11)
C17 0.0371(16) 0.0370(16) 0.0539(19) 0.0010(14) 0.0133(14) -0.0086(13)
C18 0.0319(16) 0.0512(18) 0.0354(16) 0.0002(13) 0.0035(13) -0.0024(13)
C19 0.0263(15) 0.0567(18) 0.0407(17) 0.0025(14) 0.0079(13) -0.0047(13)
C20 0.0370(16) 0.0509(18) 0.0376(17) -0.0143(14) 0.0139(13) -0.0031(13)
C21 0.063(3) 0.154(4) 0.038(2) -0.032(2) 0.0004(18) 0.028(3)
C22 0.051(2) 0.071(2) 0.055(2) -0.0235(18) 0.0231(17) -0.0015(17)
C23 0.108(3) 0.061(2) 0.102(3) -0.040(2) 0.063(3) -0.030(2)
C24 0.0256(13) 0.0239(13) 0.0254(14) 0.0012(10) 0.0036(11) 0.0018(10)
C25 0.0221(13) 0.0232(12) 0.0269(14) 0.0002(10) 0.0053(11) 0.0018(10)
C26 0.0226(13) 0.0239(12) 0.0253(13) -0.0018(10) 0.0067(10) 0.0017(10)

loop_
_atom_type_symbol
_atom_type_description
_atom_type_scat_dispersion_real
_atom_type_scat_dispersion_imag
_atom_type_scat_source
C C 0.0033 0.0016 'International Tables Vol C Tables 4.2.6.8 and 6.1.1.4'
H H 0.0000 0.0000 'International Tables Vol C Tables 4.2.6.8 and 6.1.1.4'
O O 0.0106 0.0060 'International Tables Vol C Tables 4.2.6.8 and 6.1.1.4'
N N 0.0061 0.0033 'International Tables Vol C Tables 4.2.6.8 and 6.1.1.4'
Ti Ti 0.2776 0.4457 'International Tables Vol C Tables 4.2.6.8 and 6.1.1.4'

loop_
_geom_angle_atom_site_label_1
_geom_angle_atom_site_label_2
_geom_angle_atom_site_label_3
_geom_angle
_geom_angle_site_symmetry_1
_geom_angle_site_symmetry_3
_geom_angle_publ_flag
O1 Ti1 O2 99.64(8) . . ?
O1 Ti1 O3 98.42(8) . . ?
O2 Ti1 O3 113.76(8) . . ?
O1 Ti1 O4 97.03(8) . . ?
O2 Ti1 O4 116.95(8) . . ?
O3 Ti1 O4 123.09(8) . . ?
O1 Ti1 N1 177.20(8) . . ?
O2 Ti1 N1 83.08(7) . . ?
O3 Ti1 N1 81.00(7) . . ?
O4 Ti1 N1 81.07(7) . . ?
C1 O1 Ti1 176.0(2) . . ?
C26 N1 C24 110.25(18) 3_557 . ?
C26 N1 C25 107.47(17) 3_557 . ?
C24 N1 C25 111.79(18) . . ?
C26 N1 Ti1 109.72(13) 3_557 . ?
C24 N1 Ti1 105.99(13) . . ?
C25 N1 Ti1 111.64(13) . . ?
O1 C1 C3 110.1(3) . . ?
O1 C1 C2 110.4(2) . . ?
C3 C1 C2 114.6(3) . . ?
O1 C1 H1 107.1 . . ?
C3 C1 H1 107.1 . . ?
C2 C1 H1 107.1 . . ?
C5 O2 Ti1 136.34(16) . . ?
C1 C2 H2A 109.5 . . ?
C1 C2 H2B 109.5 . . ?
H2A C2 H2B 109.5 . . ?
C1 C2 H2C 109.5 . . ?
H2A C2 H2C 109.5 . . ?
H2B C2 H2C 109.5 . . ?
C8 O3 Ti1 133.29(15) . . ?
C1 C3 H3A 109.5 . . ?
C1 C3 H3B 109.5 . . ?
H3A C3 H3B 109.5 . . ?
C1 C3 H3C 109.5 . . ?
H3A C3 H3C 109.5 . . ?
H3B C3 H3C 109.5 . . ?
C10 O4 Ti1 142.92(15) . . ?
C5 C4 H4A 109.5 . . ?
C5 C4 H4B 109.5 . . ?
H4A C4 H4B 109.5 . . ?
C5 C4 H4C 109.5 . . ?
H4A C4 H4C 109.5 . . ?
H4B C4 H4C 109.5 . . ?
O2 C5 C6 109.6(2) . . ?
O2 C5 C4 107.8(2) . . ?
C6 C5 C4 113.6(3) . . ?
O2 C5 H5 108.6 . . ?
C6 C5 H5 108.6 . . ?
C4 C5 H5 108.6 . . ?
C5 C6 H6A 109.5 . . ?
C5 C6 H6B 109.5 . . ?
H6A C6 H6B 109.5 . . ?
C5 C6 H6C 109.5 . . ?
H6A C6 H6C 109.5 . . ?
H6B C6 H6C 109.5 . . ?
C8 C7 H7A 109.5 . . ?
C8 C7 H7B 109.5 . . ?
H7A C7 H7B 109.5 . . ?
C8 C7 H7C 109.5 . . ?
H7A C7 H7C 109.5 . . ?
H7B C7 H7C 109.5 . . ?
O3 C8 C9 108.3(2) . . ?
O3 C8 C7 109.9(2) . . ?
C9 C8 C7 112.2(2) . . ?
O3 C8 H8 108.8 . . ?
C9 C8 H8 108.8 . . ?
C7 C8 H8 108.8 . . ?
C8 C9 H9A 109.5 . . ?
C8 C9 H9B 109.5 . . ?
H9A C9 H9B 109.5 . . ?
C8 C9 H9C 109.5 . . ?
H9A C9 H9C 109.5 . . ?
H9B C9 H9C 109.5 . . ?
O4 C10 C15 118.3(2) . . ?
O4 C10 C11 120.9(2) . . ?
C15 C10 C11 120.7(2) . . ?
C12 C11 C10 116.8(2) . . ?
C12 C11 C16 122.1(2) . . ?
C10 C11 C16 121.1(2) . . ?
C13 C12 C11 124.2(2) . . ?
C13 C12 H12 117.9 . . ?
C11 C12 H12 117.9 . . ?
C12 C13 C14 116.8(2) . . ?
C12 C13 C20 123.2(2) . . ?
C14 C13 C20 120.1(2) . . ?
C15 C14 C13 121.9(2) . . ?
C15 C14 H14 119.1 . . ?
C13 C14 H14 119.1 . . ?
C14 C15 C10 119.6(2) . . ?
C14 C15 C24 120.7(2) . . ?
C10 C15 C24 119.6(2) . . ?
C11 C16 C17 109.9(2) . . ?
C11 C16 C19 112.0(2) . . ?
C17 C16 C19 107.4(2) . . ?
C11 C16 C18 109.7(2) . . ?
C17 C16 C18 110.3(2) . . ?
C19 C16 C18 107.6(2) . . ?
C16 C17 H17A 109.5 . . ?
C16 C17 H17B 109.5 . . ?
H17A C17 H17B 109.5 . . ?
C16 C17 H17C 109.5 . . ?
H17A C17 H17C 109.5 . . ?
H17B C17 H17C 109.5 . . ?
C16 C18 H18A 109.5 . . ?
C16 C18 H18B 109.5 . . ?
H18A C18 H18B 109.5 . . ?
C16 C18 H18C 109.5 . . ?
H18A C18 H18C 109.5 . . ?
H18B C18 H18C 109.5 . . ?
C16 C19 H19A 109.5 . . ?
C16 C19 H19B 109.5 . . ?
H19A C19 H19B 109.5 . . ?
C16 C19 H19C 109.5 . . ?
H19A C19 H19C 109.5 . . ?
H19B C19 H19C 109.5 . . ?
C22 C20 C21 107.7(3) . . ?
C22 C20 C23 107.7(3) . . ?
C21 C20 C23 110.5(3) . . ?
C22 C20 C13 112.8(2) . . ?
C21 C20 C13 109.0(2) . . ?
C23 C20 C13 109.1(3) . . ?
C20 C21 H21A 109.5 . . ?
C20 C21 H21B 109.5 . . ?
H21A C21 H21B 109.5 . . ?
C20 C21 H21C 109.5 . . ?
H21A C21 H21C 109.5 . . ?
H21B C21 H21C 109.5 . . ?
C20 C22 H22A 109.5 . . ?
C20 C22 H22B 109.5 . . ?
H22A C22 H22B 109.5 . . ?
C20 C22 H22C 109.5 . . ?
H22A C22 H22C 109.5 . . ?
H22B C22 H22C 109.5 . . ?
C20 C23 H23A 109.5 . . ?
C20 C23 H23B 109.5 . . ?
H23A C23 H23B 109.5 . . ?
C20 C23 H23C 109.5 . . ?
H23A C23 H23C 109.5 . . ?
H23B C23 H23C 109.5 . . ?
N1 C24 C15 111.96(19) . . ?
N1 C24 H24A 109.2 . . ?
C15 C24 H24A 109.2 . . ?
N1 C24 H24B 109.2 . . ?
C15 C24 H24B 109.2 . . ?
H24A C24 H24B 107.9 . . ?
N1 C25 C26 113.81(19) . . ?
N1 C25 H25A 108.8 . . ?
C26 C25 H25A 108.8 . . ?
N1 C25 H25B 108.8 . . ?
C26 C25 H25B 108.8 . . ?
H25A C25 H25B 107.7 . . ?
N1 C26 C25 113.76(19) 3_557 . ?
N1 C26 H26A 108.8 3_557 . ?
C25 C26 H26A 108.8 . . ?
N1 C26 H26B 108.8 3_557 . ?
C25 C26 H26B 108.8 . . ?
H26A C26 H26B 107.7 . . ?

loop_
_geom_bond_atom_site_label_1
_geom_bond_atom_site_label_2
_geom_bond_distance
_geom_bond_site_symmetry_2
_geom_bond_publ_flag
Ti1 O1 1.7758(17) . ?
Ti1 O2 1.8131(17) . ?
Ti1 O3 1.8317(17) . ?
Ti1 O4 1.8735(17) . ?
Ti1 N1 2.3547(19) . ?
O1 C1 1.420(3) . ?
N1 C26 1.488(3) 3_557 ?
N1 C24 1.498(3) . ?
N1 C25 1.498(3) . ?
C1 C3 1.485(5) . ?
C1 C2 1.487(4) . ?
C1 H1 1.0000 . ?
O2 C5 1.423(3) . ?
C2 H2A 0.9800 . ?
C2 H2B 0.9800 . ?
C2 H2C 0.9800 . ?
O3 C8 1.423(3) . ?
C3 H3A 0.9800 . ?
C3 H3B 0.9800 . ?
C3 H3C 0.9800 . ?
O4 C10 1.357(3) . ?
C4 C5 1.507(4) . ?
C4 H4A 0.9800 . ?
C4 H4B 0.9800 . ?
C4 H4C 0.9800 . ?
C5 C6 1.499(4) . ?
C5 H5 1.0000 . ?
C6 H6A 0.9800 . ?
C6 H6B 0.9800 . ?
C6 H6C 0.9800 . ?
C7 C8 1.509(4) . ?
C7 H7A 0.9800 . ?
C7 H7B 0.9800 . ?
C7 H7C 0.9800 . ?
C8 C9 1.505(4) . ?
C8 H8 1.0000 . ?
C9 H9A 0.9800 . ?
C9 H9B 0.9800 . ?
C9 H9C 0.9800 . ?
C10 C15 1.398(3) . ?
C10 C11 1.406(3) . ?
C11 C12 1.399(4) . ?
C11 C16 1.539(3) . ?
C12 C13 1.389(4) . ?
C12 H12 0.9500 . ?
C13 C14 1.393(4) . ?
C13 C20 1.533(4) . ?
C14 C15 1.388(3) . ?
C14 H14 0.9500 . ?
C15 C24 1.501(3) . ?
C16 C17 1.539(4) . ?
C16 C19 1.540(4) . ?
C16 C18 1.538(4) . ?
C17 H17A 0.9800 . ?
C17 H17B 0.9800 . ?
C17 H17C 0.9800 . ?
C18 H18A 0.9800 . ?
C18 H18B 0.9800 . ?
C18 H18C 0.9800 . ?
C19 H19A 0.9800 . ?
C19 H19B 0.9800 . ?
C19 H19C 0.9800 . ?
C20 C22 1.520(4) . ?
C20 C21 1.524(5) . ?
C20 C23 1.530(5) . ?
C21 H21A 0.9800 . ?
C21 H21B 0.9800 . ?
C21 H21C 0.9800 . ?
C22 H22A 0.9800 . ?
C22 H22B 0.9800 . ?
C22 H22C 0.9800 . ?
C23 H23A 0.9800 . ?
C23 H23B 0.9800 . ?
C23 H23C 0.9800 . ?
C24 H24A 0.9900 . ?
C24 H24B 0.9900 . ?
C25 C26 1.517(3) . ?
C25 H25A 0.9900 . ?
C25 H25B 0.9900 . ?
C26 N1 1.488(3) 3_557 ?
C26 H26A 0.9900 . ?
C26 H26B 0.9900 . ?
